data_4131666
loop_
_publ_author_name
'Liang, Cong-Cong'
'Shi, Zhao-Lin'
'He, Chun-Ting'
'Tan, Jing'
'Zhou, Hu-Die'
'Zhou, Hao-Long'
'Lee, Yongjin'
'Zhang, Yue-Biao'

_publ_section_title
;
 Engineering of Pore Geometry for Ultrahigh Capacity Methane Storage in
 Mesoporous Metal-Organic Frameworks.
;
_journal_issue 38
_journal_name_full 'Journal of the American Chemical Society'
_journal_page_first 13300
_journal_page_last 13303
_journal_paper_doi 10.1021/jacs.7b08347
_journal_volume 139
_journal_year 2017
_chemical_formula_moiety 'C44 H26.67 N8 O13 Zn4'
_chemical_formula_sum 'C44 H26.67 N8 O13 Zn4'
_chemical_formula_weight 1136.88
_chemical_melting_point ?
_chemical_name_common ST-3
_chemical_name_systematic ST-3
_space_group_crystal_system tetragonal
_space_group_IT_number 112
_space_group_name_Hall 'P -4 2c'
_space_group_name_H-M_alt 'P -4 2 c'
_atom_sites_solution_hydrogens geom
_atom_sites_solution_primary 'intrinsic phasing'
_atom_sites_solution_secondary 'rigid body and difmap'
_audit_creation_method SHELXL-2014/7
_cell_angle_alpha 90
_cell_angle_beta 90
_cell_angle_gamma 90
_cell_formula_units_Z 6
_cell_length_a 30.926(4)
_cell_length_b 30.926(4)
_cell_length_c 35.157(7)
_cell_measurement_reflns_used 173396
_cell_measurement_temperature 298(2)
_cell_measurement_theta_max 23.1
_cell_measurement_theta_min 0.8
_cell_volume 33625(9)
_computing_cell_refinement HKL3000
_computing_data_collection 'local program'
_computing_data_reduction HKL3000
_computing_molecular_graphics Diamond
_computing_publication_material PLATON
_computing_structure_refinement 'SHELXL-2014/7 (Sheldrick, 2014)'
_computing_structure_solution 'SHELXT 2014/4 Bruker-AXS, Madison WI'
_diffrn_ambient_temperature 298(2)
_diffrn_detector_area_resol_mean '8192 x 8192 pixels'
_diffrn_measured_fraction_theta_full 0.960
_diffrn_measured_fraction_theta_max 0.960
_diffrn_measurement_device_type 'marXperts MX300 CCD Detector'
_diffrn_measurement_method '\w scans'
_diffrn_radiation_type Synchrotron
_diffrn_radiation_wavelength 0.82651
_diffrn_reflns_av_R_equivalents 0.0605
_diffrn_reflns_av_unetI/netI 0.0363
_diffrn_reflns_Laue_measured_fraction_full 0.960
_diffrn_reflns_Laue_measured_fraction_max 0.960
_diffrn_reflns_limit_h_max 29
_diffrn_reflns_limit_h_min -29
_diffrn_reflns_limit_k_max 29
_diffrn_reflns_limit_k_min -22
_diffrn_reflns_limit_l_max 32
_diffrn_reflns_limit_l_min -32
_diffrn_reflns_number 50756
_diffrn_reflns_point_group_measured_fraction_full 0.961
_diffrn_reflns_point_group_measured_fraction_max 0.961
_diffrn_reflns_theta_full 23.109
_diffrn_reflns_theta_max 23.109
_diffrn_reflns_theta_min 0.766
_diffrn_source 'SSRF BL-17B'
_exptl_absorpt_coefficient_mu 0.658
_exptl_absorpt_correction_type multi-scan
_exptl_absorpt_process_details none
_exptl_crystal_colour colorless
_exptl_crystal_density_diffrn 0.337
_exptl_crystal_density_meas ?
_exptl_crystal_density_method none
_exptl_crystal_description block
_exptl_crystal_F_000 3424
_exptl_crystal_size_max 0.200
_exptl_crystal_size_mid 0.130
_exptl_crystal_size_min 0.120
_exptl_transmission_factor_max 0.924
_exptl_transmission_factor_min 0.902
_refine_diff_density_max 0.114
_refine_diff_density_min -0.096
_refine_diff_density_rms 0.014
_refine_ls_abs_structure_details
;
 Refined as a perfect inversion twin.
;
_refine_ls_abs_structure_Flack 0.5
_refine_ls_extinction_coef 0.00096(16)
_refine_ls_extinction_expression Fc^*^=kFc[1+0.001xFc^2^\l^3^/sin(2\q)]^-1/4^
_refine_ls_extinction_method 'SHELXL-2014/7 (Sheldrick 2014)'
_refine_ls_goodness_of_fit_ref 1.005
_refine_ls_hydrogen_treatment constr
_refine_ls_matrix_type full
_refine_ls_number_parameters 424
_refine_ls_number_reflns 13981
_refine_ls_number_restraints 419
_refine_ls_restrained_S_all 1.021
_refine_ls_R_factor_all 0.0462
_refine_ls_R_factor_gt 0.0382
_refine_ls_shift/su_max 0.000
_refine_ls_shift/su_mean 0.000
_refine_ls_structure_factor_coef Fsqd
_refine_ls_weighting_details 'w=1/[\s^2^(Fo^2^)+(0.0750P)^2^] where P=(Fo^2^+2Fc^2^)/3'
_refine_ls_weighting_scheme calc
_refine_ls_wR_factor_gt 0.1183
_refine_ls_wR_factor_ref 0.1280
_reflns_Friedel_coverage 0.865
_reflns_Friedel_fraction_full 0.963
_reflns_Friedel_fraction_max 0.963
_reflns_number_gt 10411
_reflns_number_total 13981
_reflns_threshold_expression 'I > 2\s(I)'
_cod_data_source_file ja7b08347_si_004.cif
_cod_data_source_block ST-3_sq
_cod_depositor_comments
;
The following automatic conversions were performed:

data item '_chemical_melting_point' value 'none' was changed to '?'
-- the value is undefined or not given.

data item '_exptl_absorpt_correction_type' value 'multi scan' was
changed to 'multi-scan' in accordance with the
/home/saulius/struct/COD-crude-data/automatic-downloads/DataCite-retrospective/ACS/depositions/lib/dictionaries/cif_core.dic
dictionary named 'cif_core.dic' version 2.4.2 last updated on
2011-04-26.

data item '_exptl_crystal_density_meas' value 'none' was changed to
'?' -- the value is perceived as not measured.

Automatic conversion script
Id: cif_fix_values 6909 2019-04-08 15:41:33Z antanas 
;
_cod_original_cell_volume 33624(12)
_cod_database_code 4131666
_shelx_shelxl_version_number 2014/7
_shelx_space_group_comment
;
The symmetry employed for this shelxl refinement is uniquely defined
by the following loop, which should always be used as a source of
symmetry information in preference to the above space-group names.
They are only intended as comments.
;
_shelx_estimated_absorpt_t_min 0.880
_shelx_estimated_absorpt_t_max 0.925
_exptl_absorpt_special_details none

loop_
_space_group_symop_operation_xyz
'x, y, z'
'-x, -y, z'
'y, -x, -z'
'-y, x, -z'
'-x, y, -z+1/2'
'x, -y, -z+1/2'
'-y, -x, z+1/2'
'y, x, z+1/2'

loop_
_atom_site_label
_atom_site_type_symbol
_atom_site_fract_x
_atom_site_fract_y
_atom_site_fract_z
_atom_site_U_iso_or_equiv
_atom_site_adp_type
_atom_site_occupancy
_atom_site_site_symmetry_order
_atom_site_calc_flag
_atom_site_refinement_flags_posn
_atom_site_refinement_flags_adp
_atom_site_refinement_flags_occupancy
Zn2 Zn 0.24892(2) 0.44864(3) 0.23861(2) 0.2476(4) Uani 1 1 d . . .
Zn1 Zn 0.32381(3) 0.48690(3) 0.29445(2) 0.2463(4) Uani 1 1 d . . .
Zn3 Zn 0.01400(3) 0.05100(3) 0.46741(2) 0.2549(4) Uani 1 1 d . . .
O10 O 0.0000 0.0000 0.5000 0.225(2) Uani 1 4 d S T P
O1 O 0.28551(14) 0.5000 0.2500 0.2219(17) Uani 1 2 d S T P
O6 O 0.4264(2) 0.2572(2) 0.68769(15) 0.314(3) Uani 1 1 d D U .
O8 O 0.18682(16) 0.46393(18) 0.24004(16) 0.2644(18) Uani 1 1 d D U .
O11 O 0.38472(17) 0.4937(3) 0.28430(15) 0.315(3) Uani 1 1 d D . .
O2 O 0.3056(3) 0.43232(18) 0.31834(17) 0.313(3) Uani 1 1 d . U .
O9 O 0.0129(2) 0.0352(2) 0.41294(14) 0.292(2) Uani 1 1 d D U .
O7 O 0.4696(2) 0.3129(2) 0.66312(14) 0.293(2) Uani 1 1 d D U .
O4 O 0.0727(2) 0.0736(2) 0.47690(16) 0.319(3) Uani 1 1 d D U .
C30 C 0.0000 0.0000 0.3973(4) 0.306(6) Uani 1 2 d DS TU P
C2 C 0.2674(3) 0.3671(2) 0.33782(18) 0.288(3) Uani 1 1 d DG U .
C7 C 0.2367(3) 0.3350(3) 0.33170(18) 0.360(6) Uani 1 1 d G U .
H7 H 0.2202 0.3351 0.3096 0.432 Uiso 1 1 calc R U .
C6 C 0.2308(3) 0.3026(3) 0.3586(3) 0.414(8) Uani 1 1 d G U .
H6 H 0.2103 0.2811 0.3545 0.497 Uiso 1 1 calc R U .
C5 C 0.2555(3) 0.3024(3) 0.3917(2) 0.398(7) Uani 1 1 d DG U .
C4 C 0.2861(3) 0.3345(3) 0.39778(19) 0.440(10) Uani 1 1 d G U .
H4 H 0.3026 0.3344 0.4199 0.528 Uiso 1 1 calc R U .
C3 C 0.2921(2) 0.3669(2) 0.3709(2) 0.343(5) Uani 1 1 d G U .
H3 H 0.3126 0.3884 0.3749 0.411 Uiso 1 1 calc R U .
O3 O 0.25450(19) 0.40369(19) 0.27956(14) 0.283(2) Uani 1 1 d . U .
O5 O 0.0973(2) 0.0308(2) 0.52833(16) 0.319(3) Uani 1 1 d D U .
C29 C 0.0257(3) 0.5000 0.2500 0.308(5) Uani 1 2 d DS TU P
C31 C 0.0000 0.0000 0.3520(3) 0.300(5) Uani 1 2 d DS TU P
C25 C 0.1690(5) 0.5000 0.2500 0.279(4) Uani 1 2 d DS TU P
C27 C 0.0951(3) 0.4599(3) 0.2401(4) 0.345(5) Uani 1 1 d D U .
H27 H 0.1104 0.4350 0.2339 0.414 Uiso 1 1 calc R U .
C33 C 0.0105(5) 0.0395(3) 0.29108(19) 0.357(6) Uani 1 1 d D U .
H33 H 0.0152 0.0648 0.2774 0.428 Uiso 1 1 calc R U .
N4 N 0.2447(5) 0.2665(4) 0.4174(3) 0.522(12) Uani 1 1 d D U .
H4A H 0.2242 0.2498 0.4097 0.626 Uiso 1 1 calc R U .
C34 C 0.0000 0.0000 0.2720(2) 0.357(8) Uani 1 2 d DS TU P
C28 C 0.0479(3) 0.4599(3) 0.2400(3) 0.335(4) Uani 1 1 d D U .
H28 H 0.0325 0.4351 0.2337 0.402 Uiso 1 1 calc R U .
C32 C 0.0135(5) 0.0391(3) 0.3324(2) 0.358(6) Uani 1 1 d D U .
H32 H 0.0238 0.0629 0.3458 0.429 Uiso 1 1 calc R U .
C35 C 0.4006(4) 0.5000 0.2500 0.296(5) Uani 1 2 d DS TU P
C22 C 0.2624(3) 0.2554(3) 0.4519(2) 0.425(8) Uani 1 1 d DG U .
N3 N 0.2440(3) 0.2212(3) 0.4719(2) 0.419(7) Uani 1 1 d G U .
C24 C 0.2596(3) 0.2102(3) 0.5076(2) 0.449(10) Uani 1 1 d DG U .
N2 N 0.2937(3) 0.2334(3) 0.52351(19) 0.409(6) Uani 1 1 d G U .
C23 C 0.3120(3) 0.2676(3) 0.5036(2) 0.492(13) Uani 1 1 d DG U .
N1 N 0.2964(3) 0.2786(3) 0.4678(2) 0.436(8) Uani 1 1 d G U .
N5 N 0.3440(4) 0.2939(4) 0.5188(3) 0.465(9) Uani 1 1 d D U .
H5 H 0.3505 0.3165 0.5058 0.558 Uiso 1 1 calc R U .
C19 C 0.3685(3) 0.2876(3) 0.55481(19) 0.380(7) Uani 1 1 d DG U .
C18 C 0.3581(3) 0.2581(3) 0.5832(2) 0.407(8) Uani 1 1 d G U .
H18 H 0.3357 0.2384 0.5795 0.488 Uiso 1 1 calc R U .
C17 C 0.3811(3) 0.2580(3) 0.6171(2) 0.421(9) Uani 1 1 d G U .
H17 H 0.3742 0.2382 0.6361 0.505 Uiso 1 1 calc R U .
C16 C 0.4146(3) 0.2873(3) 0.62270(18) 0.305(4) Uani 1 1 d DG U .
C21 C 0.4249(2) 0.3168(2) 0.5943(3) 0.345(5) Uani 1 1 d G U .
H21 H 0.4473 0.3365 0.5980 0.413 Uiso 1 1 calc R U .
C20 C 0.4019(3) 0.3170(3) 0.5604(2) 0.405(8) Uani 1 1 d G U .
H20 H 0.4088 0.3367 0.5414 0.486 Uiso 1 1 calc R U .
N6 N 0.2429(4) 0.1752(4) 0.5266(3) 0.480(9) Uani 1 1 d D U .
H6A H 0.2558 0.1696 0.5477 0.576 Uiso 1 1 calc R U .
C26 C 0.1179(4) 0.5000 0.2500 0.287(4) Uani 1 2 d DS TU P
C8 C 0.0942(4) 0.0658(4) 0.5078(3) 0.316(4) Uani 1 1 d D U .
C10 C 0.1438(3) 0.1269(3) 0.4849(2) 0.435(10) Uani 1 1 d G U .
H10 H 0.1244 0.1314 0.4650 0.522 Uiso 1 1 calc R U .
C11 C 0.1798(3) 0.1535(3) 0.4887(2) 0.369(7) Uani 1 1 d G U .
H11 H 0.1844 0.1759 0.4715 0.443 Uiso 1 1 calc R U .
C12 C 0.2088(3) 0.1467(3) 0.5183(3) 0.383(7) Uani 1 1 d DG U .
C13 C 0.2019(3) 0.1133(3) 0.5441(3) 0.530(14) Uani 1 1 d G U .
H13 H 0.2213 0.1088 0.5639 0.636 Uiso 1 1 calc R U .
C14 C 0.1659(3) 0.0867(3) 0.5402(2) 0.406(8) Uani 1 1 d G U .
H14 H 0.1613 0.0643 0.5574 0.487 Uiso 1 1 calc R U .
C9 C 0.1369(3) 0.0934(3) 0.5106(3) 0.339(5) Uani 1 1 d DG U .
C1 C 0.2740(5) 0.4064(4) 0.3117(3) 0.328(5) Uani 1 1 d D U .
C15 C 0.4362(4) 0.2866(4) 0.6618(3) 0.328(5) Uani 1 1 d D U .
C36 C 0.4526(3) 0.5000 0.2500 0.312(5) Uani 1 2 d DS TU P
C37 C 0.47607(17) 0.5001(2) 0.28581(19) 0.336(5) Uani 1 1 d D U .
H37 H 0.4610 0.5004 0.3087 0.403 Uiso 1 1 calc R U .

loop_
_atom_site_aniso_label
_atom_site_aniso_U_11
_atom_site_aniso_U_22
_atom_site_aniso_U_33
_atom_site_aniso_U_23
_atom_site_aniso_U_13
_atom_site_aniso_U_12
Zn2 0.2081(6) 0.2817(8) 0.2530(6) 0.0103(5) -0.0006(4) -0.0072(6)
Zn1 0.2078(6) 0.2725(8) 0.2585(6) -0.0014(5) -0.0052(5) -0.0022(5)
Zn3 0.2628(8) 0.2771(8) 0.2247(5) 0.0093(5) 0.0034(5) 0.0087(6)
O10 0.256(4) 0.256(4) 0.164(3) 0.000 0.000 0.000
O1 0.166(3) 0.285(5) 0.215(3) 0.033(3) 0.000 0.000
O6 0.356(7) 0.348(7) 0.237(3) 0.041(4) -0.053(4) -0.066(5)
O8 0.225(4) 0.275(5) 0.293(4) 0.008(4) 0.002(3) -0.003(3)
O11 0.204(3) 0.442(9) 0.299(5) -0.058(6) 0.013(4) 0.032(4)
O2 0.387(8) 0.233(4) 0.321(5) 0.079(4) -0.053(5) -0.077(5)
O9 0.331(6) 0.304(6) 0.240(4) -0.008(4) 0.020(4) 0.011(5)
O7 0.315(6) 0.317(6) 0.248(3) 0.013(4) -0.058(4) -0.020(5)
O4 0.297(6) 0.397(8) 0.263(4) 0.090(5) -0.025(4) -0.079(5)
C30 0.354(16) 0.326(14) 0.239(9) 0.000 0.000 0.023(12)
C2 0.310(9) 0.299(8) 0.254(5) 0.056(6) -0.037(5) -0.047(6)
C7 0.379(13) 0.367(12) 0.333(9) 0.077(8) -0.077(9) -0.095(10)
C6 0.415(15) 0.446(15) 0.380(11) 0.161(11) -0.153(11) -0.190(13)
C5 0.419(16) 0.387(14) 0.387(12) 0.118(11) -0.121(11) -0.124(12)
C4 0.477(18) 0.455(17) 0.388(12) 0.157(12) -0.162(12) -0.177(15)
C3 0.392(12) 0.338(11) 0.297(7) 0.061(7) -0.059(8) -0.055(9)
O3 0.288(5) 0.323(5) 0.238(3) 0.059(3) -0.025(3) -0.036(4)
O5 0.342(6) 0.342(7) 0.271(4) 0.039(4) -0.040(4) -0.103(5)
C29 0.218(8) 0.335(14) 0.372(14) 0.023(12) 0.000 0.000
C31 0.349(14) 0.295(11) 0.256(8) 0.000 0.000 0.022(10)
C25 0.280(11) 0.317(12) 0.241(8) 0.035(9) 0.000 0.000
C27 0.240(7) 0.323(10) 0.473(14) -0.036(10) -0.006(8) -0.001(6)
C33 0.540(17) 0.299(9) 0.232(5) -0.002(5) 0.003(7) -0.019(10)
N4 0.63(2) 0.445(14) 0.488(13) 0.215(12) -0.300(15) -0.279(15)
C34 0.55(3) 0.280(11) 0.236(7) 0.000 0.000 -0.026(14)
C28 0.223(6) 0.356(11) 0.425(12) -0.042(10) -0.007(8) -0.013(7)
C32 0.542(18) 0.283(9) 0.248(6) 0.003(6) 0.011(8) -0.014(10)
C35 0.239(10) 0.271(11) 0.378(16) -0.062(12) 0.000 0.000
C22 0.450(17) 0.400(15) 0.424(13) 0.127(12) -0.135(12) -0.156(13)
N3 0.457(13) 0.396(11) 0.406(10) 0.161(9) -0.173(9) -0.197(10)
C24 0.428(17) 0.506(19) 0.412(14) 0.152(13) -0.139(13) -0.149(15)
N2 0.429(12) 0.435(12) 0.363(9) 0.169(8) -0.133(8) -0.149(10)
C23 0.55(2) 0.53(2) 0.395(13) 0.191(14) -0.189(15) -0.241(19)
N1 0.486(14) 0.436(12) 0.385(9) 0.178(9) -0.173(10) -0.216(11)
N5 0.537(16) 0.500(15) 0.359(9) 0.181(10) -0.193(10) -0.264(13)
C19 0.425(15) 0.396(14) 0.318(9) 0.090(9) -0.085(10) -0.124(12)
C18 0.464(16) 0.415(14) 0.341(9) 0.113(10) -0.122(10) -0.188(13)
C17 0.484(17) 0.428(15) 0.351(10) 0.114(10) -0.151(11) -0.188(14)
C16 0.319(9) 0.299(9) 0.298(7) 0.026(6) -0.041(7) -0.050(7)
C21 0.378(12) 0.329(11) 0.326(8) 0.036(8) -0.056(8) -0.067(9)
C20 0.474(17) 0.386(14) 0.357(10) 0.116(10) -0.122(11) -0.182(13)
N6 0.512(16) 0.554(17) 0.375(10) 0.216(11) -0.182(11) -0.232(14)
C26 0.268(9) 0.325(12) 0.269(8) -0.017(9) 0.000 0.000
C8 0.340(10) 0.333(10) 0.275(8) 0.035(7) -0.007(7) -0.045(8)
C10 0.456(16) 0.485(17) 0.365(12) 0.145(12) -0.133(12) -0.224(14)
C11 0.367(12) 0.381(13) 0.359(11) 0.124(10) -0.106(9) -0.120(10)
C12 0.411(14) 0.353(12) 0.386(13) 0.096(10) -0.106(11) -0.135(11)
C13 0.523(19) 0.55(2) 0.519(18) 0.286(18) -0.244(16) -0.259(18)
C14 0.431(14) 0.417(14) 0.370(11) 0.113(11) -0.118(11) -0.171(12)
C9 0.348(10) 0.366(11) 0.302(8) 0.064(8) -0.055(7) -0.095(9)
C1 0.383(12) 0.307(10) 0.293(8) 0.043(7) -0.038(8) -0.062(9)
C15 0.346(11) 0.363(12) 0.276(7) 0.009(7) -0.003(7) -0.037(9)
C36 0.224(8) 0.414(17) 0.297(9) 0.007(11) 0.000 0.000
C37 0.226(5) 0.501(15) 0.282(6) -0.024(9) 0.001(5) 0.035(9)

loop_
_atom_type_symbol
_atom_type_description
_atom_type_scat_dispersion_real
_atom_type_scat_dispersion_imag
_atom_type_scat_source
C C 0.0050 0.0020 'International Tables Vol C Tables 4.2.6.8 and 6.1.1.4'
H H 0.0000 0.0000 'International Tables Vol C Tables 4.2.6.8 and 6.1.1.4'
N N 0.0090 0.0050 'International Tables Vol C Tables 4.2.6.8 and 6.1.1.4'
O O 0.0160 0.0090 'International Tables Vol C Tables 4.2.6.8 and 6.1.1.4'
Zn Zn 0.1740 1.9090 'International Tables Vol C Tables 4.2.6.8 and 6.1.1.4'

loop_
_geom_angle_atom_site_label_1
_geom_angle_atom_site_label_2
_geom_angle_atom_site_label_3
_geom_angle
_geom_angle_site_symmetry_1
_geom_angle_site_symmetry_3
O6 Zn2 O8 103.7(3) 8_554 .
O6 Zn2 O1 113.2(2) 8_554 .
O8 Zn2 O1 110.85(19) . .
O6 Zn2 O3 113.9(3) 8_554 .
O8 Zn2 O3 103.3(2) . .
O1 Zn2 O3 111.05(17) . .
O11 Zn1 O2 116.9(3) . .
O11 Zn1 O1 114.3(2) . .
O2 Zn1 O1 109.7(2) . .
O11 Zn1 O7 103.0(3) . 3_566
O2 Zn1 O7 101.9(3) . 3_566
O1 Zn1 O7 109.9(2) . 3_566
O4 Zn3 O9 105.5(3) . .
O4 Zn3 O10 112.46(18) . .
O9 Zn3 O10 110.89(19) . .
O4 Zn3 O5 111.8(3) . 4_556
O9 Zn3 O5 103.8(3) . 4_556
O10 Zn3 O5 111.8(2) . 4_556
Zn3 O10 Zn3 109.22(3) 2 3_556
Zn3 O10 Zn3 109.22(3) 2 4_556
Zn3 O10 Zn3 109.97(5) 3_556 4_556
Zn3 O10 Zn3 109.97(5) 2 .
Zn3 O10 Zn3 109.22(3) 3_556 .
Zn3 O10 Zn3 109.22(3) 4_556 .
Zn2 O1 Zn2 110.7(2) 6_565 .
Zn2 O1 Zn1 109.92(4) 6_565 .
Zn2 O1 Zn1 109.38(3) . .
Zn2 O1 Zn1 109.38(3) 6_565 6_565
Zn2 O1 Zn1 109.92(4) . 6_565
Zn1 O1 Zn1 107.5(2) . 6_565
C15 O6 Zn2 130.5(7) . 8
C25 O8 Zn2 128.9(8) . .
C35 O11 Zn1 123.4(7) . .
C1 O2 Zn1 132.5(7) . .
C30 O9 Zn3 129.1(7) . .
C15 O7 Zn1 130.4(7) . 4_656
C8 O4 Zn3 123.2(6) . .
O9 C30 O9 129.2(12) 2 .
O9 C30 C31 115.4(6) 2 .
O9 C30 C31 115.4(6) . .
C7 C2 C3 120.0 . .
C7 C2 C1 124.3(7) . .
C3 C2 C1 115.5(7) . .
C2 C7 C6 120.0 . .
C2 C7 H7 120.0 . .
C6 C7 H7 120.0 . .
C5 C6 C7 120.0 . .
C5 C6 H6 120.0 . .
C7 C6 H6 120.0 . .
C6 C5 C4 120.0 . .
C6 C5 N4 113.2(7) . .
C4 C5 N4 126.8(7) . .
C3 C4 C5 120.0 . .
C3 C4 H4 120.0 . .
C5 C4 H4 120.0 . .
C4 C3 C2 120.0 . .
C4 C3 H3 120.0 . .
C2 C3 H3 120.0 . .
C1 O3 Zn2 128.8(7) . .
C8 O5 Zn3 124.4(7) . 3_556
C28 C29 C28 123.9(10) . 6_565
C28 C29 C29 118.1(5) . 5
C28 C29 C29 118.1(5) 6_565 5
C32 C31 C32 123.5(10) . 2
C32 C31 C30 118.2(5) . .
C32 C31 C30 118.2(5) 2 .
O8 C25 O8 129.4(14) 6_565 .
O8 C25 C26 115.3(7) 6_565 .
O8 C25 C26 115.3(7) . .
C28 C27 C26 118.7(9) . .
C28 C27 H27 120.6 . .
C26 C27 H27 120.6 . .
C34 C33 C32 118.4(8) . .
C34 C33 H33 120.8 . .
C32 C33 H33 120.8 . .
C22 N4 C5 129.9(8) . .
C22 N4 H4A 115.1 . .
C5 N4 H4A 115.1 . .
C33 C34 C33 123.9(9) . 2
C33 C34 C34 118.0(5) . 5
C33 C34 C34 118.0(5) 2 5
C27 C28 C29 118.0(8) . .
C27 C28 H28 121.0 . .
C29 C28 H28 121.0 . .
C31 C32 C33 117.4(9) . .
C31 C32 H32 121.3 . .
C33 C32 H32 121.3 . .
O11 C35 O11 136.2(12) 6_565 .
O11 C35 C36 111.9(6) 6_565 .
O11 C35 C36 111.9(6) . .
N4 C22 N3 118.1(6) . .
N4 C22 N1 121.8(6) . .
N3 C22 N1 120.0 . .
C22 N3 C24 120.0 . .
N6 C24 N3 120.0(7) . .
N6 C24 N2 119.9(6) . .
N3 C24 N2 120.0 . .
C23 N2 C24 120.0 . .
N5 C23 N2 122.9(6) . .
N5 C23 N1 117.0(6) . .
N2 C23 N1 120.0 . .
C23 N1 C22 120.0 . .
C23 N5 C19 127.9(7) . .
C23 N5 H5 116.1 . .
C19 N5 H5 116.1 . .
C18 C19 C20 120.0 . .
C18 C19 N5 125.4(7) . .
C20 C19 N5 114.4(7) . .
C17 C18 C19 120.0 . .
C17 C18 H18 120.0 . .
C19 C18 H18 120.0 . .
C18 C17 C16 120.0 . .
C18 C17 H17 120.0 . .
C16 C17 H17 120.0 . .
C17 C16 C21 120.0 . .
C17 C16 C15 116.2(8) . .
C21 C16 C15 123.7(8) . .
C20 C21 C16 120.0 . .
C20 C21 H21 120.0 . .
C16 C21 H21 120.0 . .
C21 C20 C19 120.0 . .
C21 C20 H20 120.0 . .
C19 C20 H20 120.0 . .
C24 N6 C12 132.7(8) . .
C24 N6 H6A 113.7 . .
C12 N6 H6A 113.7 . .
C27 C26 C27 122.6(11) 6_565 .
C27 C26 C25 118.7(6) 6_565 .
C27 C26 C25 118.7(6) . .
O4 C8 O5 131.0(10) . .
O4 C8 C9 112.4(9) . .
O5 C8 C9 110.8(9) . .
C11 C10 C9 120.0 . .
C11 C10 H10 120.0 . .
C9 C10 H10 120.0 . .
C12 C11 C10 120.0 . .
C12 C11 H11 120.0 . .
C10 C11 H11 120.0 . .
C13 C12 C11 120.0 . .
C13 C12 N6 116.6(7) . .
C11 C12 N6 123.0(7) . .
C12 C13 C14 120.0 . .
C12 C13 H13 120.0 . .
C14 C13 H13 120.0 . .
C9 C14 C13 120.0 . .
C9 C14 H14 120.0 . .
C13 C14 H14 120.0 . .
C14 C9 C10 120.0 . .
C14 C9 C8 120.4(7) . .
C10 C9 C8 119.5(7) . .
O3 C1 O2 123.9(10) . .
O3 C1 C2 114.4(9) . .
O2 C1 C2 119.0(9) . .
O7 C15 O6 125.3(10) . .
O7 C15 C16 111.5(9) . .
O6 C15 C16 122.1(10) . .
C37 C36 C37 120.1(8) . 6_565
C37 C36 C35 119.9(4) . .
C37 C36 C35 119.9(4) 6_565 .
C36 C37 C37 119.9(4) . 2_665
C36 C37 H37 120.0 . .
C37 C37 H37 120.0 2_665 .

loop_
_geom_bond_atom_site_label_1
_geom_bond_atom_site_label_2
_geom_bond_distance
_geom_bond_site_symmetry_2
Zn2 O6 1.935(5) 8_554
Zn2 O8 1.978(5) .
Zn2 O1 1.991(3) .
Zn2 O3 2.009(5) .
Zn1 O11 1.929(6) .
Zn1 O2 1.968(5) .
Zn1 O1 2.002(3) .
Zn1 O7 2.038(5) 3_566
Zn3 O4 1.974(6) .
Zn3 O9 1.977(5) .
Zn3 O10 1.9969(9) .
Zn3 O5 1.998(6) 4_556
O10 Zn3 1.9969(9) 2
O10 Zn3 1.9969(9) 3_556
O10 Zn3 1.9969(9) 4_556
O1 Zn2 1.991(3) 6_565
O1 Zn1 2.002(3) 6_565
O6 C15 1.321(11) .
O6 Zn2 1.935(5) 8
O8 C25 1.293(7) .
O11 C35 1.316(6) .
O2 C1 1.286(12) .
O9 C30 1.282(6) .
O7 C15 1.316(11) .
O7 Zn1 2.037(5) 4_656
O4 C8 1.297(10) .
C30 O9 1.282(6) 2
C30 C31 1.594(14) .
C2 C7 1.3900 .
C2 C3 1.3900 .
C2 C1 1.536(11) .
C7 C6 1.3900 .
C7 H7 0.9300 .
C6 C5 1.3900 .
C6 H6 0.9300 .
C5 C4 1.3900 .
C5 N4 1.472(9) .
C4 C3 1.3900 .
C4 H4 0.9300 .
C3 H3 0.9300 .
O3 C1 1.283(11) .
O5 C8 1.303(11) .
O5 Zn3 1.998(6) 3_556
C29 C28 1.462(9) .
C29 C28 1.462(9) 6_565
C29 C29 1.590(18) 5
C31 C32 1.452(9) .
C31 C32 1.452(9) 2
C25 O8 1.293(7) 6_565
C25 C26 1.579(15) .
C27 C28 1.458(10) .
C27 C26 1.470(10) .
C27 H27 0.9300 .
C33 C34 1.431(9) .
C33 C32 1.457(10) .
C33 H33 0.9300 .
N4 C22 1.374(8) .
N4 H4A 0.8600 .
C34 C33 1.431(9) 2
C34 C34 1.544(17) 5
C28 H28 0.9300 .
C32 H32 0.9300 .
C35 O11 1.316(6) 6_565
C35 C36 1.609(14) .
C22 N3 1.3900 .
C22 N1 1.3900 .
N3 C24 1.3900 .
C24 N6 1.373(9) .
C24 N2 1.3900 .
N2 C23 1.3900 .
C23 N5 1.386(9) .
C23 N1 1.3900 .
N5 C19 1.488(8) .
N5 H5 0.8600 .
C19 C18 1.3900 .
C19 C20 1.3900 .
C18 C17 1.3900 .
C18 H18 0.9300 .
C17 C16 1.3900 .
C17 H17 0.9300 .
C16 C21 1.3900 .
C16 C15 1.527(11) .
C21 C20 1.3900 .
C21 H21 0.9300 .
C20 H20 0.9300 .
N6 C12 1.404(10) .
N6 H6A 0.8600 .
C26 C27 1.470(10) 6_565
C8 C9 1.576(11) .
C10 C11 1.3900 .
C10 C9 1.3900 .
C10 H10 0.9300 .
C11 C12 1.3900 .
C11 H11 0.9300 .
C12 C13 1.3900 .
C13 C14 1.3900 .
C13 H13 0.9300 .
C14 C9 1.3900 .
C14 H14 0.9300 .
C36 C37 1.453(7) .
C36 C37 1.453(7) 6_565
C37 C37 1.480(11) 2_665
C37 H37 0.9300 .
